data_2313045
loop_
_publ_author_name
'Benlatreche, Tarek'
'Mezrag, Abderrahmane'
'Boualia, Boutheina'
'Golhen, St&#xe9;phane'

_publ_section_title
;
 Synthesis and structure of
 (<i>RS</i>)-6-hy-droxy-6-(2-oxoprop-yl)-1,10-phenanthrolin-5(6<i>H</i>)-one.
;
_journal_coeditor_code HB8213
_journal_issue 'Pt 6'
_journal_name_full 'Acta crystallographica. Section E, Crystallographic communications'
_journal_page_first 578
_journal_page_last 582
_journal_paper_doi 10.1107/S2056989026004408
_journal_volume 82
_journal_year 2026
_chemical_formula_iupac 'C15 H12 N2 O3'
_chemical_formula_moiety 'C15 H12 N2 O3'
_chemical_formula_sum 'C15 H12 N2 O3'
_chemical_formula_weight 268.27
_chemical_name_systematic
;
(<i>RS</i>)-6-Hydroxy-6-(2-oxopropyl)-1,10-phenanthrolin-5(6<i>H</i>)-one
;
_space_group_crystal_system monoclinic
_space_group_IT_number 14
_space_group_name_Hall '-P 2ybc'
_space_group_name_H-M_alt 'P 1 21/c 1'
_atom_sites_solution_hydrogens geom
_atom_sites_solution_primary dual
_audit_creation_method
;
Olex2 1.5
(compiled 2025.07.13 svn.rb7424aed for OlexSys, GUI svn.r7314)
;
_cell_angle_alpha 90
_cell_angle_beta 106.870(6)
_cell_angle_gamma 90
_cell_formula_units_Z 4
_cell_length_a 11.2440(19)
_cell_length_b 12.604(2)
_cell_length_c 8.9926(14)
_cell_measurement_reflns_used 6286
_cell_measurement_temperature 150.15
_cell_measurement_theta_max 27.5014
_cell_measurement_theta_min 2.4888
_cell_volume 1219.6(3)
_computing_cell_refinement
;
APEX3 (Bruker, 2015)
;
_computing_data_collection
;
APEX3 (Bruker, 2015)
;
_computing_data_reduction
;
SAINT (Bruker, 2015)
;
_computing_molecular_graphics
;
Olex2 1.5 (Dolomanov <i>et al.</i>,  2009)
;
_computing_publication_material
;
Olex2 1.5 (Dolomanov <i>et al.</i>,  2009)
;
_computing_structure_refinement
;
<i>SHELXL2018/3</i> (Sheldrick, 2015b)
;
_computing_structure_solution
;
<i>SHELXT2018/2</i> (Sheldrick, 2015a)
;
_diffrn_ambient_temperature 150.15
_diffrn_detector_area_resol_mean 10.4167
_diffrn_measured_fraction_theta_full 0.994
_diffrn_measured_fraction_theta_max 0.991
_diffrn_measurement_device_type 'D8 VENTURE Bruker AXS'
_diffrn_measurement_method 'rotation images'
_diffrn_radiation_type MoK\a
_diffrn_radiation_wavelength 0.71073
_diffrn_reflns_av_R_equivalents 0.0458
_diffrn_reflns_av_unetI/netI 0.0553
_diffrn_reflns_limit_h_max 14
_diffrn_reflns_limit_h_min -14
_diffrn_reflns_limit_k_max 16
_diffrn_reflns_limit_k_min -13
_diffrn_reflns_limit_l_max 11
_diffrn_reflns_limit_l_min -11
_diffrn_reflns_number 9853
_diffrn_reflns_theta_full 25.242
_diffrn_reflns_theta_max 27.501
_diffrn_reflns_theta_min 2.489
_exptl_absorpt_coefficient_mu 0.104
_exptl_absorpt_correction_type multi-scan
_exptl_absorpt_process_details
;
(SADABS; Krause <i>et al.</i>,  2015)
;
_exptl_crystal_colour colourless
_exptl_crystal_density_diffrn 1.461
_exptl_crystal_description prism
_exptl_crystal_F_000 560
_exptl_crystal_size_max 0.25
_exptl_crystal_size_mid 0.2
_exptl_crystal_size_min 0.18
_refine_diff_density_max 0.300
_refine_diff_density_min -0.278
_refine_ls_extinction_method none
_refine_ls_goodness_of_fit_ref 1.030
_refine_ls_hydrogen_treatment constr
_refine_ls_matrix_type full
_refine_ls_number_parameters 183
_refine_ls_number_reflns 2781
_refine_ls_number_restraints 0
_refine_ls_restrained_S_all 1.030
_refine_ls_R_factor_all 0.0676
_refine_ls_R_factor_gt 0.0518
_refine_ls_shift/su_max 0.000
_refine_ls_shift/su_mean 0.000
_refine_ls_structure_factor_coef Fsqd
_refine_ls_weighting_details 'w=1/[\s^2^(Fo^2^)+(0.0414P)^2^+1.0460P] where P=(Fo^2^+2Fc^2^)/3'
_refine_ls_weighting_scheme calc
_refine_ls_wR_factor_gt 0.1226
_refine_ls_wR_factor_ref 0.1318
_reflns_number_gt 2205
_reflns_number_total 2781
_reflns_threshold_expression 'I > 2\s(I)'
_cod_data_source_file hb8213.cif
_cod_data_source_block I
_cod_database_code 2313045
_shelx_space_group_comment
;
The symmetry employed for this shelxl refinement is uniquely defined
by the following loop, which should always be used as a source of
symmetry information in preference to the above space-group names.
They are only intended as comments.
;
_shelx_estimated_absorpt_t_min 0.974
_shelx_estimated_absorpt_t_max 0.982

loop_
_space_group_symop_operation_xyz
'x, y, z'
'-x, y+1/2, -z+1/2'
'-x, -y, -z'
'x, -y-1/2, z-1/2'

loop_
_atom_site_type_symbol
_atom_site_label
_atom_site_fract_x
_atom_site_fract_y
_atom_site_fract_z
_atom_site_U_iso_or_equiv
_atom_site_adp_type
_atom_site_calc_flag
_atom_site_occupancy
_atom_site_disorder_assembly
_atom_site_disorder_group
O O1 0.66938(12) 0.29055(10) 0.12038(15) 0.0220(3) Uani d 1 . .
H H1 0.606402 0.305120 0.046242 0.033 Uiso calc 1 . .
O O3 0.84247(13) 0.52378(11) 0.43924(16) 0.0299(3) Uani d 1 . .
O O2 0.88727(13) 0.39743(12) 0.10860(18) 0.0333(4) Uani d 1 . .
N N1 0.47777(13) 0.60754(12) 0.17416(17) 0.0194(3) Uani d 1 . .
N N2 0.63092(14) 0.70543(12) 0.03798(17) 0.0208(3) Uani d 1 . .
C C12 0.57858(15) 0.55159(14) 0.16619(18) 0.0152(3) Uani d 1 . .
C C11 0.66176(15) 0.60569(14) 0.08928(18) 0.0165(4) Uani d 1 . .
C C7 0.76747(15) 0.55389(15) 0.07228(19) 0.0183(4) Uani d 1 . .
C C4 0.60379(15) 0.44875(14) 0.22495(19) 0.0161(4) Uani d 1 . .
C C3 0.52129(16) 0.40246(15) 0.29597(19) 0.0194(4) Uani d 1 . .
H H3 0.533697 0.331769 0.333955 0.023 Uiso calc 1 . .
C C5 0.71304(16) 0.38418(14) 0.20787(19) 0.0174(4) Uani d 1 . .
C C6 0.79761(16) 0.44393(15) 0.1278(2) 0.0200(4) Uani d 1 . .
C C10 0.70589(18) 0.75471(15) -0.0311(2) 0.0242(4) Uani d 1 . .
H H10 0.685095 0.824996 -0.067532 0.029 Uiso calc 1 . .
C C14 0.84877(15) 0.43219(16) 0.4815(2) 0.0215(4) Uani d 1 . .
C C8 0.84341(16) 0.60787(16) -0.0011(2) 0.0226(4) Uani d 1 . .
H H8 0.915370 0.574755 -0.014840 0.027 Uiso calc 1 . .
C C13 0.79505(16) 0.34433(15) 0.3669(2) 0.0206(4) Uani d 1 . .
H H13A 0.744812 0.296932 0.412625 0.025 Uiso calc 1 . .
H H13B 0.864221 0.301854 0.350456 0.025 Uiso calc 1 . .
C C1 0.40297(17) 0.56254(16) 0.2471(2) 0.0226(4) Uani d 1 . .
H H1A 0.333471 0.601967 0.256368 0.027 Uiso calc 1 . .
C C2 0.42114(16) 0.46134(16) 0.3101(2) 0.0214(4) Uani d 1 . .
H H2 0.365825 0.432869 0.362005 0.026 Uiso calc 1 . .
C C9 0.81238(18) 0.70962(17) -0.0529(2) 0.0267(4) Uani d 1 . .
H H9 0.862611 0.748262 -0.102620 0.032 Uiso calc 1 . .
C C15 0.90883(18) 0.39957(18) 0.6461(2) 0.0291(5) Uani d 1 . .
H H15A 0.988278 0.364693 0.653789 0.044 Uiso calc 1 . .
H H15B 0.854171 0.350215 0.679350 0.044 Uiso calc 1 . .
H H15C 0.923377 0.462428 0.713143 0.044 Uiso calc 1 . .

loop_
_atom_site_aniso_label
_atom_site_aniso_U_11
_atom_site_aniso_U_22
_atom_site_aniso_U_33
_atom_site_aniso_U_12
_atom_site_aniso_U_13
_atom_site_aniso_U_23
O1 0.0252(7) 0.0134(7) 0.0246(7) 0.0021(5) 0.0030(5) -0.0026(5)
O3 0.0307(7) 0.0206(8) 0.0337(7) -0.0007(6) 0.0021(6) 0.0004(6)
O2 0.0312(7) 0.0280(8) 0.0482(9) 0.0095(6) 0.0234(7) 0.0086(7)
N1 0.0195(7) 0.0160(8) 0.0235(7) 0.0012(6) 0.0072(6) -0.0008(6)
N2 0.0263(8) 0.0150(8) 0.0210(7) 0.0009(6) 0.0065(6) 0.0020(6)
C12 0.0169(8) 0.0147(9) 0.0137(7) -0.0003(6) 0.0041(6) -0.0020(6)
C11 0.0185(8) 0.0148(9) 0.0148(7) -0.0011(6) 0.0025(6) -0.0010(6)
C7 0.0177(8) 0.0192(9) 0.0171(8) -0.0017(7) 0.0035(6) -0.0003(7)
C4 0.0182(8) 0.0149(9) 0.0146(7) -0.0001(6) 0.0037(6) -0.0026(6)
C3 0.0240(9) 0.0153(9) 0.0186(8) -0.0017(7) 0.0058(7) 0.0016(7)
C5 0.0211(8) 0.0116(8) 0.0195(8) 0.0013(7) 0.0060(6) 0.0026(7)
C6 0.0200(8) 0.0192(10) 0.0213(8) 0.0030(7) 0.0068(7) 0.0009(7)
C10 0.0308(10) 0.0162(10) 0.0252(9) -0.0020(8) 0.0073(7) 0.0047(7)
C14 0.0157(8) 0.0257(11) 0.0233(9) 0.0027(7) 0.0062(7) 0.0025(8)
C8 0.0195(8) 0.0246(10) 0.0242(9) -0.0007(7) 0.0071(7) 0.0019(8)
C13 0.0224(8) 0.0183(10) 0.0195(8) 0.0036(7) 0.0038(7) 0.0026(7)
C1 0.0202(8) 0.0229(10) 0.0263(9) 0.0013(7) 0.0091(7) -0.0035(8)
C2 0.0222(9) 0.0239(10) 0.0203(8) -0.0034(7) 0.0098(7) -0.0013(7)
C9 0.0265(9) 0.0280(11) 0.0270(9) -0.0052(8) 0.0101(7) 0.0061(8)
C15 0.0252(9) 0.0380(13) 0.0223(9) -0.0042(9) 0.0040(7) 0.0019(9)

loop_
_atom_type_symbol
_atom_type_description
_atom_type_scat_dispersion_real
_atom_type_scat_dispersion_imag
_atom_type_scat_source
C C 0.0033 0.0016 'International Tables Vol C Tables 4.2.6.8 and 6.1.1.4'
H H 0.0000 0.0000 'International Tables Vol C Tables 4.2.6.8 and 6.1.1.4'
N N 0.0061 0.0033 'International Tables Vol C Tables 4.2.6.8 and 6.1.1.4'
O O 0.0106 0.0060 'International Tables Vol C Tables 4.2.6.8 and 6.1.1.4'

loop_
_geom_angle_atom_site_label_1
_geom_angle_atom_site_label_2
_geom_angle_atom_site_label_3
_geom_angle_site_symmetry_1
_geom_angle_site_symmetry_3
_geom_angle
_geom_angle_publ_flag
C5 O1 H1 . . 109.5 ?
C1 N1 C12 . . 117.48(16) ?
C10 N2 C11 . . 117.24(16) ?
N1 C12 C11 . . 115.89(15) ?
N1 C12 C4 . . 122.95(15) ?
C4 C12 C11 . . 121.15(15) ?
N2 C11 C12 . . 117.01(15) ?
N2 C11 C7 . . 122.56(16) ?
C7 C11 C12 . . 120.43(16) ?
C11 C7 C6 . . 121.18(15) ?
C8 C7 C11 . . 118.54(17) ?
C8 C7 C6 . . 120.28(16) ?
C12 C4 C5 . . 122.71(15) ?
C3 C4 C12 . . 118.12(16) ?
C3 C4 C5 . . 119.11(16) ?
C4 C3 H3 . . 120.5 ?
C2 C3 C4 . . 118.91(17) ?
C2 C3 H3 . . 120.5 ?
O1 C5 C4 . . 109.93(14) ?
O1 C5 C6 . . 107.86(14) yes
O1 C5 C13 . . 105.05(14) ?
C4 C5 C6 . . 114.29(14) ?
C4 C5 C13 . . 111.36(14) ?
C13 C5 C6 . . 107.89(14) ?
O2 C6 C7 . . 121.31(16) ?
O2 C6 C5 . . 118.50(16) ?
C7 C6 C5 . . 120.17(15) ?
N2 C10 H10 . . 117.9 ?
N2 C10 C9 . . 124.13(18) yes
C9 C10 H10 . . 117.9 ?
O3 C14 C13 . . 120.55(16) ?
O3 C14 C15 . . 122.76(18) ?
C15 C14 C13 . . 116.69(17) ?
C7 C8 H8 . . 120.5 ?
C9 C8 C7 . . 118.99(17) ?
C9 C8 H8 . . 120.5 ?
C5 C13 H13A . . 108.8 ?
C5 C13 H13B . . 108.8 ?
C14 C13 C5 . . 113.94(15) ?
C14 C13 H13A . . 108.8 ?
C14 C13 H13B . . 108.8 ?
H13A C13 H13B . . 107.7 ?
N1 C1 H1A . . 118.2 ?
N1 C1 C2 . . 123.56(17) ?
C2 C1 H1A . . 118.2 ?
C3 C2 C1 . . 118.88(16) ?
C3 C2 H2 . . 120.6 ?
C1 C2 H2 . . 120.6 ?
C10 C9 H9 . . 120.7 ?
C8 C9 C10 . . 118.54(17) ?
C8 C9 H9 . . 120.7 ?
C14 C15 H15A . . 109.5 ?
C14 C15 H15B . . 109.5 ?
C14 C15 H15C . . 109.5 ?
H15A C15 H15B . . 109.5 ?
H15A C15 H15C . . 109.5 ?
H15B C15 H15C . . 109.5 ?

loop_
_geom_bond_atom_site_label_1
_geom_bond_atom_site_label_2
_geom_bond_site_symmetry_2
_geom_bond_distance
_geom_bond_publ_flag
O1 H1 . 0.8400 ?
O1 C5 . 1.424(2) ?
O3 C14 . 1.211(2) yes
O2 C6 . 1.221(2) ?
N1 C12 . 1.354(2) ?
N1 C1 . 1.334(2) ?
N2 C11 . 1.349(2) ?
N2 C10 . 1.336(2) ?
C12 C11 . 1.481(2) ?
C12 C4 . 1.398(2) ?
C11 C7 . 1.403(2) ?
C7 C6 . 1.479(3) ?
C7 C8 . 1.398(2) ?
C4 C3 . 1.397(2) ?
C4 C5 . 1.518(2) ?
C3 H3 . 0.9500 ?
C3 C2 . 1.385(3) ?
C5 C6 . 1.545(2) yes
C5 C13 . 1.543(2) ?
C10 H10 . 0.9500 ?
C10 C9 . 1.390(3) ?
C14 C13 . 1.514(3) ?
C14 C15 . 1.496(2) ?
C8 H8 . 0.9500 ?
C8 C9 . 1.375(3) ?
C13 H13A . 0.9900 ?
C13 H13B . 0.9900 ?
C1 H1A . 0.9500 ?
C1 C2 . 1.386(3) ?
C2 H2 . 0.9500 ?
C9 H9 . 0.9500 ?
C15 H15A . 0.9800 ?
C15 H15B . 0.9800 ?
C15 H15C . 0.9800 ?

loop_
_geom_hbond_atom_site_label_D
_geom_hbond_atom_site_label_H
_geom_hbond_atom_site_label_A
_geom_hbond_site_symmetry_D
_geom_hbond_site_symmetry_H
_geom_hbond_site_symmetry_A
_geom_hbond_distance_DH
_geom_hbond_distance_HA
_geom_hbond_distance_DA
_geom_hbond_angle_DHA
_geom_hbond_publ_flag
O1 H1 N1 ? ? 3_665 0.84 2.22 2.977(2) 149 yes
O1 H1 N2 . . 3_665 0.84 2.56 3.262(2) 142 yes
C13 H13A O1 . . 4_566 0.99 2.52 3.457(2) 158 yes
C15 H15B O1 . . 4_566 0.98 2.67 3.561(3) 152 yes
C1 H1A O1 . . 2_655 0.95 2.63 3.302(2) 128 yes
C3 H3 N1 . . 2_655 0.95 2.83 3.727(2) 158 yes
C8 H8 O2 . . 3_765 0.95 2.62 3.436(3) 145 yes
C10 H10 O3 . . 4_575 0.95 2.59 3.235(2) 125 yes
C15 H15A O3 . . 3_766 0.98 2.69 3.254(3) 117 yes

loop_
_geom_torsion_atom_site_label_1
_geom_torsion_atom_site_label_2
_geom_torsion_atom_site_label_3
_geom_torsion_atom_site_label_4
_geom_torsion_site_symmetry_1
_geom_torsion_site_symmetry_2
_geom_torsion_site_symmetry_3
_geom_torsion_site_symmetry_4
_geom_torsion
_geom_torsion_publ_flag
O1 C5 C6 O2 . . . . -57.0(2) ?
O1 C5 C6 C7 . . . . 121.28(16) ?
O1 C5 C13 C14 . . . . -178.29(14) ?
O3 C14 C13 C5 . . . . -11.3(2) yes
N1 C12 C11 N2 . . . . 1.4(2) ?
N1 C12 C11 C7 . . . . -178.76(14) ?
N1 C12 C4 C3 . . . . -0.5(2) ?
N1 C12 C4 C5 . . . . 176.56(15) ?
N1 C1 C2 C3 . . . . -0.7(3) ?
N2 C11 C7 C6 . . . . -179.12(15) ?
N2 C11 C7 C8 . . . . -0.2(3) ?
N2 C10 C9 C8 . . . . 0.1(3) ?
C12 N1 C1 C2 . . . . -2.0(3) ?
C12 C11 C7 C6 . . . . 1.0(2) ?
C12 C11 C7 C8 . . . . 179.99(15) ?
C12 C4 C3 C2 . . . . -2.3(2) ?
C12 C4 C5 O1 . . . . -118.38(16) yes
C12 C4 C5 C6 . . . . 3.1(2) ?
C12 C4 C5 C13 . . . . 125.62(17) yes
C11 N2 C10 C9 . . . . 0.1(3) ?
C11 C12 C4 C3 . . . . -179.94(15) ?
C11 C12 C4 C5 . . . . -2.9(2) ?
C11 C7 C6 O2 . . . . 177.55(17) ?
C11 C7 C6 C5 . . . . -0.7(2) ?
C11 C7 C8 C9 . . . . 0.4(3) ?
C7 C8 C9 C10 . . . . -0.4(3) ?
C4 C12 C11 N2 . . . . -179.14(15) ?
C4 C12 C11 C7 . . . . 0.7(2) ?
C4 C3 C2 C1 . . . . 2.8(3) ?
C4 C5 C6 O2 . . . . -179.53(16) ?
C4 C5 C6 C7 . . . . -1.3(2) ?
C4 C5 C13 C14 . . . . -59.34(19) ?
C3 C4 C5 O1 . . . . 58.65(19) yes
C3 C4 C5 C6 . . . . -179.92(14) ?
C3 C4 C5 C13 . . . . -57.3(2) yes
C5 C4 C3 C2 . . . . -179.43(15) ?
C6 C7 C8 C9 . . . . 179.34(16) ?
C6 C5 C13 C14 . . . . 66.84(18) ?
C10 N2 C11 C12 . . . . 179.80(15) ?
C10 N2 C11 C7 . . . . -0.1(2) ?
C8 C7 C6 O2 . . . . -1.4(3) ?
C8 C7 C6 C5 . . . . -179.59(16) ?
C13 C5 C6 O2 . . . . 56.0(2) ?
C13 C5 C6 C7 . . . . -125.72(16) ?
C1 N1 C12 C11 . . . . -177.91(15) ?
C1 N1 C12 C4 . . . . 2.6(2) ?
C15 C14 C13 C5 . . . . 168.82(15) ?
